data_7204679
loop_
_publ_author_name
'Dey, Archan'
'Jetti, Ram K. R.'
'Boese, Roland'
'Desiraju, Gautam R.'

_publ_section_title
;
 Supramolecular equivalence of halogen, ethynyl and hydroxy groups. A
 comparison of the crystal structures of some 4-substituted anilines
;
_journal_issue 43
_journal_name_full CrystEngComm
_journal_page_first 248
_journal_paper_doi 10.1039/b304785g
_journal_volume 5
_journal_year 2003
_chemical_formula_moiety 'C6 H5 Br N'
_chemical_formula_sum 'C6 H5 Br N'
_chemical_formula_weight 171.01
_chemical_melting_point 337
_chemical_name_common 4-bromoaniline
_chemical_name_systematic
; 
4-bromoaniline 
;
_space_group_IT_number 62
_symmetry_cell_setting orthorhombic
_symmetry_space_group_name_Hall '-P 2ac 2n'
_symmetry_space_group_name_H-M 'P n m a'
_atom_sites_solution_hydrogens geom
_atom_sites_solution_primary direct
_atom_sites_solution_secondary difmap
_audit_creation_method SHELXL-97
_cell_angle_alpha 90.00
_cell_angle_beta 90.00
_cell_angle_gamma 90.00
_cell_formula_units_Z 4
_cell_length_a 8.594(2)
_cell_length_b 7.6166(19)
_cell_length_c 9.469(2)
_cell_measurement_reflns_used 2537
_cell_measurement_temperature 203(2)
_cell_measurement_theta_max 26.76
_cell_measurement_theta_min 3.2
_cell_volume 619.8(2)
_computing_cell_refinement
;                                                                       
BRUKER AXS SAINT program Vers.6.01                                       
;
_computing_data_collection 'BRUKER AXS SMART Vers. 5.054 1997/98'
_computing_data_reduction
;                                                                       
BRUKER AXS SAINT program Vers.6.01                                      
;
_computing_molecular_graphics
;                                                                       
BRUKER AXS SHELXTL Vers.6.12, DOS/WIN95/NT/2000/ME                      
;
_computing_publication_material
;                                                                       
BRUKER AXS SHELXTL Vers.6.12, DOS/WIN95/NT/2000/ME                      
;
_computing_structure_refinement
;                                                                       
BRUKER AXS SHELXTL Vers.6.12, DOS/WIN95/NT/2000/ME                      
;
_computing_structure_solution
;                                                                       
BRUKER AXS SHELXTL Vers.6.12, DOS/WIN95/NT/2000/ME                      
;
_diffrn_ambient_temperature 203(2)
_diffrn_detector_area_resol_mean 512
_diffrn_measured_fraction_theta_full 1.000
_diffrn_measured_fraction_theta_max 1.000
_diffrn_measurement_device_type 'Siemens SMART CCD area detector system'
_diffrn_measurement_method
;                                            
Full sphere data collection                 
in omega at 0.3 deg scan width,             
two runs with 720 frames, phi =  0, 270(deg)
two runs with 436 frames, phi = 88, 180 deg)
;
_diffrn_radiation_monochromator graphite
_diffrn_radiation_source 'fine-focus sealed tube'
_diffrn_radiation_type MoK\a
_diffrn_radiation_wavelength 0.71073
_diffrn_reflns_av_R_equivalents 0.1079
_diffrn_reflns_av_sigmaI/netI 0.0587
_diffrn_reflns_limit_h_max 11
_diffrn_reflns_limit_h_min -8
_diffrn_reflns_limit_k_max 10
_diffrn_reflns_limit_k_min -10
_diffrn_reflns_limit_l_max 12
_diffrn_reflns_limit_l_min -12
_diffrn_reflns_number 4777
_diffrn_reflns_theta_full 28.42
_diffrn_reflns_theta_max 28.42
_diffrn_reflns_theta_min 3.20
_exptl_absorpt_coefficient_mu 6.513
_exptl_absorpt_correction_T_max 0.594
_exptl_absorpt_correction_T_min 0.407
_exptl_absorpt_correction_type empirical
_exptl_absorpt_process_details
;                                            
Siemens SADABS program multi-scan V2.03     
R.H. Blessing, Acta Cryst. (1995) A51 33-38
;
_exptl_crystal_colour colourless
_exptl_crystal_density_diffrn 1.833
_exptl_crystal_density_meas ?
_exptl_crystal_density_method .
_exptl_crystal_description plate
_exptl_crystal_F_000 332
_exptl_crystal_size_max 0.18
_exptl_crystal_size_mid 0.12
_exptl_crystal_size_min 0.08
_refine_diff_density_max 0.834
_refine_diff_density_min -1.196
_refine_diff_density_rms 0.144
_refine_ls_extinction_method none
_refine_ls_goodness_of_fit_ref 1.108
_refine_ls_hydrogen_treatment mixed
_refine_ls_matrix_type full
_refine_ls_number_parameters 43
_refine_ls_number_reflns 837
_refine_ls_number_restraints 0
_refine_ls_restrained_S_all 1.108
_refine_ls_R_factor_all 0.0581
_refine_ls_R_factor_gt 0.0370
_refine_ls_shift/su_max 0.001
_refine_ls_shift/su_mean 0.000
_refine_ls_structure_factor_coef Fsqd
_refine_ls_weighting_details 'calc w=1/[\s^2^(Fo^2^)+(0.0548P)^2^+0.0000P] where P=(Fo^2^+2Fc^2^)/3'
_refine_ls_weighting_scheme calc
_refine_ls_wR_factor_gt 0.0929
_refine_ls_wR_factor_ref 0.1071
_reflns_number_gt 656
_reflns_number_total 837
_reflns_threshold_expression >2sigma(I)
_cod_data_source_file b304785g.txt
_cod_data_source_block babdju0a
_cod_depositor_comments
;
The following automatic conversions were performed:
'_symmetry_cell_setting' value 'Orthorhombic' changed to 'orthorhombic'
according to '/home/adriana/struct/CIF-dictionaries/cif_core.dic'
dictionary named 'cif_core.dic' version 2.4.1 from 2010-06-29.

Automatic conversion script
Id: cif_fix_enum 1555 2011-01-17 13:19:09Z saulius 

The following automatic conversions were performed:

'_chemical_melting_point' value '337K' was changed to '337' - the
value should be numeric and without a unit designator.

Automatic conversion script
Id: cif_fix_values 1569 2011-02-09 13:29:24Z adriana 
;
_cod_database_code 7204679

loop_
_symmetry_equiv_pos_as_xyz
'x, y, z'
'-x+1/2, -y, z+1/2'
'-x, y+1/2, -z'
'x+1/2, -y+1/2, -z+1/2'
'-x, -y, -z'
'x-1/2, y, -z-1/2'
'x, -y-1/2, z'
'-x-1/2, y-1/2, z-1/2'

loop_
_atom_site_label
_atom_site_type_symbol
_atom_site_fract_x
_atom_site_fract_y
_atom_site_fract_z
_atom_site_U_iso_or_equiv
_atom_site_adp_type
_atom_site_occupancy
_atom_site_symmetry_multiplicity
_atom_site_calc_flag
_atom_site_refinement_flags
_atom_site_disorder_assembly
_atom_site_disorder_group
Br1 Br 0.46228(6) 0.2500 0.70711(5) 0.0335(2) Uani 1 2 d S . .
N1 N 1.0055(8) 0.2500 0.2948(5) 0.0535(15) Uani 1 2 d S . .
H1 H 1.0556 0.1477 0.2845 0.064 Uiso 0.50 1 d PR . .
C1 C 0.8836(6) 0.2500 0.3923(5) 0.0349(11) Uani 1 2 d S . .
C2 C 0.8173(4) 0.0929(5) 0.4404(3) 0.0341(8) Uani 1 1 d . . .
H2 H 0.8600 -0.0197 0.4082 0.041 Uiso 1 1 d R . .
C3 C 0.6947(4) 0.0932(4) 0.5347(3) 0.0308(7) Uani 1 1 d . . .
H3 H 0.6567 -0.0001 0.5593 0.037 Uiso 1 1 d R . .
C4 C 0.6339(5) 0.2500 0.5808(4) 0.0263(9) Uani 1 2 d S . .

loop_
_atom_site_aniso_label
_atom_site_aniso_U_11
_atom_site_aniso_U_22
_atom_site_aniso_U_33
_atom_site_aniso_U_23
_atom_site_aniso_U_13
_atom_site_aniso_U_12
Br1 0.0346(3) 0.0364(3) 0.0293(3) 0.000 0.00572(19) 0.000
N1 0.056(3) 0.052(4) 0.052(3) 0.000 0.025(2) 0.000
C1 0.035(3) 0.042(3) 0.027(2) 0.000 0.005(2) 0.000
C2 0.0356(18) 0.0347(18) 0.0320(16) -0.0058(14) -0.0013(16) 0.0037(15)
C3 0.0341(17) 0.0285(16) 0.0298(15) 0.0001(13) -0.0041(15) -0.0053(14)
C4 0.026(2) 0.032(2) 0.0211(19) 0.000 -0.0020(17) 0.000

loop_
_atom_type_symbol
_atom_type_description
_atom_type_scat_dispersion_real
_atom_type_scat_dispersion_imag
_atom_type_scat_source
C C 0.0033 0.0016 'International Tables Vol C Tables 4.2.6.8 and 6.1.1.4'
H H 0.0000 0.0000 'International Tables Vol C Tables 4.2.6.8 and 6.1.1.4'
N N 0.0061 0.0033 'International Tables Vol C Tables 4.2.6.8 and 6.1.1.4'
Br Br -0.2901 2.4595 'International Tables Vol C Tables 4.2.6.8 and 6.1.1.4'

loop_
_geom_angle_atom_site_label_1
_geom_angle_atom_site_label_2
_geom_angle_atom_site_label_3
_geom_angle
_geom_angle_site_symmetry_1
_geom_angle_site_symmetry_3
_geom_angle_publ_flag
N1 C1 C2 121.3(2) . . ?
N1 C1 C2 121.3(2) . 7_565 ?
C2 C1 C2 117.3(4) . 7_565 ?
C3 C2 C1 121.2(3) . . ?
C4 C3 C2 119.8(3) . . ?
C3 C4 C3 120.6(4) 7_565 . ?
C3 C4 Br1 119.7(2) 7_565 . ?
C3 C4 Br1 119.7(2) . . ?

loop_
_geom_bond_atom_site_label_1
_geom_bond_atom_site_label_2
_geom_bond_distance
_geom_bond_site_symmetry_2
_geom_bond_publ_flag
Br1 C4 1.899(4) . ?
N1 C1 1.396(7) . ?
C1 C2 1.401(4) . ?
C1 C2 1.401(4) 7_565 ?
C2 C3 1.381(5) . ?
C3 C4 1.375(4) . ?
C4 C3 1.375(4) 7_565 ?
